data_8104534
loop_
_publ_author_name
'Kihara, K.'
'Matsumoto, T.'
'Imamura, M.'

_publ_section_title
;
 Structural change of orthorhombic-I tridymite with temperature: A study
 based on second-order thermal-vibrational parameters : structure at 443 K
;
_journal_name_full 'Zeitschrift fur Kristallographie'
_journal_page_first 27
_journal_page_last 38
_journal_volume 177
_journal_year 1986
_journal_paper_doi 10.1524/zkri.1986.177.1-2.27
_chemical_formula_sum 'O2 Si'
_chemical_name_common tridymite
_chemical_name_mineral 'tridymite OC at 443 K'
_space_group_IT_number 20
_space_group_name_H-M_alt 'C 2 2 21'
_symmetry_space_group_name_Hall 'C 2c 2'
_symmetry_space_group_name_H-M 'C 2 2 21'
_cell_angle_alpha 90
_cell_angle_beta 90
_cell_angle_gamma 90
_cell_formula_units_Z 8
_cell_length_a 8.730(11)
_cell_length_b 5.000(6)
_cell_length_c 8.201(6)
_cell_volume 358.0(7)
_diffrn_ambient_temperature 443
_cod_data_source_file tridymite-OC-443K.cif
_cod_data_source_block tridymite-OC-443K
_cod_depositor_comments
;I added measured temperature tag as there are a series of structures
 with different temperatures.
;
_cod_original_formula_sum 'Si O2'
_cod_database_code 8104534

loop_
_space_group_symop_operation_xyz
'x, y, z'
'-x, -y, z+1/2'
'-x, y, -z+1/2'
'x, -y, -z'
'x+1/2, y+1/2, z'
'-x+1/2, -y+1/2, z+1/2'
'-x+1/2, y+1/2, -z+1/2'
'x+1/2, -y+1/2, -z'

loop_
_atom_site_label
_atom_site_occupancy
_atom_site_fract_x
_atom_site_fract_y
_atom_site_fract_z
_atom_site_adp_type
_atom_site_B_iso_or_equiv
_atom_site_type_symbol
Si 1.0 0.1685(4) 0.5512(8) 0.1880(5) Biso 2.943084 Si
O1 1.0 0.327(3) 0.000000 0.500000 Biso 7.002168 O
O2 1.0 0.000000 0.5774(65) 0.250000 Biso 8.254930 O
O3 1.0 0.2503(23) 0.3182(36) 0.2801(20) Biso 8.624811 O

loop_
_atom_site_aniso_label
_atom_site_aniso_U_11
_atom_site_aniso_U_22
_atom_site_aniso_U_33
_atom_site_aniso_U_12
_atom_site_aniso_U_13
_atom_site_aniso_U_23
Si 0.02934 0.04534 0.03714 0.00177 0.00472 -0.00436
O1 0.09575 0.13248 0.03782 0.00000 0.00000 0.01724
O2 0.03243 0.16946 0.11176 0.00000 -0.01959 0.00000
O3 0.13320 0.10727 0.08723 0.06037 0.00254 0.01184
